data_7215673
loop_
_publ_author_name
'Liu, Da-Peng'
'Peng, Jun-Bo'
'Lin, Xin-Ping'
'Huang, Que'
'Kong, Xiang-Jian'
'Long, La-Sheng'
'Huang, Rong-Bin'
'Zheng, Lan-Sun'

_publ_section_title
;
 Myo-inositol supported heterometallic Dy24M2 (M = Ni, Mn) cages
;
_journal_issue 25
_journal_name_full CrystEngComm
_journal_page_first 5527
_journal_paper_doi 10.1039/c4ce00362d
_journal_volume 16
_journal_year 2014
_chemical_formula_sum 'C104 H458 Cl29 Dy25 Ni2 O364'
_chemical_formula_weight 12742.67
_chemical_name_systematic
; 
 ? 
;
_space_group_IT_number 176
_symmetry_cell_setting hexagonal
_symmetry_space_group_name_Hall '-P 6c'
_symmetry_space_group_name_H-M 'P 63/m'
_atom_sites_solution_hydrogens geom
_atom_sites_solution_primary direct
_atom_sites_solution_secondary difmap
_audit_creation_method SHELXL-97
_cell_angle_alpha 90.00
_cell_angle_beta 90.00
_cell_angle_gamma 120.00
_cell_formula_units_Z 2
_cell_length_a 25.5089(9)
_cell_length_b 25.5089(9)
_cell_length_c 34.3318(17)
_cell_measurement_reflns_used 5481
_cell_measurement_temperature 173(2)
_cell_measurement_theta_max 28.9654
_cell_measurement_theta_min 2.7072
_cell_volume 19346.9(14)
_computing_cell_refinement 'CrysAlis RED, Oxford Diffraction Ltd.'
_computing_data_collection 'CrysAlis CCD, Oxford Diffraction Ltd.'
_computing_data_reduction 'CrysAlis RED, Oxford Diffraction Ltd.'
_computing_structure_refinement 'SHELXL-97 (Sheldrick, 1997)'
_computing_structure_solution 'SHELXS-97 (Sheldrick, 1990)'
_diffrn_ambient_temperature 173(2)
_diffrn_measured_fraction_theta_full 0.993
_diffrn_measured_fraction_theta_max 0.993
_diffrn_measurement_device_type 'Xcalibur, Sapphire3, Gemini ultra'
_diffrn_radiation_monochromator graphite
_diffrn_radiation_source 'Enhance (Mo) X-ray Source'
_diffrn_radiation_type MoK\a
_diffrn_radiation_wavelength 0.71073
_diffrn_reflns_av_R_equivalents 0.1672
_diffrn_reflns_av_sigmaI/netI 0.2339
_diffrn_reflns_limit_h_max 17
_diffrn_reflns_limit_h_min -30
_diffrn_reflns_limit_k_max 25
_diffrn_reflns_limit_k_min -18
_diffrn_reflns_limit_l_max 36
_diffrn_reflns_limit_l_min -40
_diffrn_reflns_number 43433
_diffrn_reflns_theta_full 25.00
_diffrn_reflns_theta_max 25.00
_diffrn_reflns_theta_min 2.71
_exptl_absorpt_coefficient_mu 5.191
_exptl_absorpt_correction_T_max 0.5747
_exptl_absorpt_correction_T_min 0.4906
_exptl_absorpt_correction_type multi-scan
_exptl_crystal_colour light-green
_exptl_crystal_density_diffrn 2.187
_exptl_crystal_density_method 'not measured'
_exptl_crystal_description block
_exptl_crystal_F_000 12386
_exptl_crystal_size_max 0.16
_exptl_crystal_size_mid 0.16
_exptl_crystal_size_min 0.12
_platon_squeeze_details
;
;
_refine_diff_density_max 3.048
_refine_diff_density_min -1.295
_refine_diff_density_rms 0.241
_refine_ls_extinction_method none
_refine_ls_goodness_of_fit_ref 0.853
_refine_ls_hydrogen_treatment constr
_refine_ls_matrix_type full
_refine_ls_number_parameters 489
_refine_ls_number_reflns 11507
_refine_ls_number_restraints 109
_refine_ls_restrained_S_all 0.851
_refine_ls_R_factor_all 0.1879
_refine_ls_R_factor_gt 0.0893
_refine_ls_shift/su_max 0.193
_refine_ls_shift/su_mean 0.009
_refine_ls_structure_factor_coef Fsqd
_refine_ls_weighting_details
;
calc w=1/[\s^2^(Fo^2^)+(0.0614P)^2^+0.0000P] where P=(Fo^2^+2Fc^2^)/3
;
_refine_ls_weighting_scheme calc
_refine_ls_wR_factor_gt 0.1902
_refine_ls_wR_factor_ref 0.2274
_reflns_number_gt 4113
_reflns_number_total 11507
_reflns_threshold_expression >2sigma(I)
_cod_data_source_file c4ce00362d2.cif
_cod_data_source_block compound1
_cod_depositor_comments
;
The following automatic conversions were performed:

'_symmetry_cell_setting' value 'Hexagonal' changed to 'hexagonal'
according to
/usr/data/users/saulius/crontab/automatic-downloads/rss-feeds/RSC/lib/dictionaries/cif_core.dic
dictionary named 'cif_core.dic' version 2.4.2 from 2011-04-26.

Automatic conversion script
Id: cif_fix_values 2281 2013-09-26 08:29:07Z andrius 

 Adding full bibliography for 7215673--7215674.cif.
;
_cod_original_sg_symbol_H-M P6(3)/m
_cod_database_code 7215673
_platon_compound1_details
;
SQUEEZE removed 4 disordered ethanol molecules, 80 disordered 
water molecules and 24 CLO4- per formula unit. This valueis calculated 
based upon elemental analysis data and TGA data.
;

loop_
_symmetry_equiv_pos_as_xyz
'x, y, z'
'-y, x-y, z'
'-x+y, -x, z'
'-x, -y, z+1/2'
'y, -x+y, z+1/2'
'x-y, x, z+1/2'
'-x, -y, -z'
'y, -x+y, -z'
'x-y, x, -z'
'x, y, -z-1/2'
'-y, x-y, -z-1/2'
'-x+y, -x, -z-1/2'

loop_
_atom_site_label
_atom_site_type_symbol
_atom_site_fract_x
_atom_site_fract_y
_atom_site_fract_z
_atom_site_U_iso_or_equiv
_atom_site_adp_type
_atom_site_occupancy
_atom_site_symmetry_multiplicity
_atom_site_calc_flag
_atom_site_refinement_flags
Dy1 Dy 0.34009(2) 0.58187(2) 0.437886(15) 0.04043(16) Uani 1 1 d .
Dy2 Dy 0.26478(3) 0.40801(3) 0.430380(19) 0.0627(2) Uani 1 1 d .
Dy3 Dy 0.43421(3) 0.50586(3) 0.434076(17) 0.05825(18) Uani 1 1 d .
Dy4 Dy 0.45429(5) 0.38671(5) 0.2500 0.0882(4) Uani 1 2 d SU
Dy5 Dy 0.28644(5) 0.28275(5) 0.2500 0.0842(4) Uani 1 2 d S
Dy6 Dy 0.6667 0.3333 0.2500 0.1575(13) Uani 1 6 d S
Ni1 Ni 0.3333 0.6667 0.36022(6) 0.0378(7) Uani 1 3 d S
Cl1 Cl 0.3333 0.6667 0.5848(2) 0.125(3) Uani 1 3 d S
O1 O 0.4752(4) 0.3848(4) 0.3180(3) 0.096(3) Uani 1 1 d .
H1B H 0.5154 0.3983 0.3265 0.115 Uiso 1 1 calc R
O2 O 0.3722(4) 0.3361(4) 0.2881(2) 0.076(3) Uani 1 1 d .
O3 O 0.2646(5) 0.2569(4) 0.3196(3) 0.098(4) Uani 1 1 d .
H3B H 0.2270 0.2239 0.3279 0.117 Uiso 1 1 calc R
O4 O 0.2540(4) 0.3280(4) 0.3831(2) 0.086(4) Uani 1 1 d .
H4B H 0.2181 0.2899 0.3805 0.103 Uiso 1 1 calc R
O5 O 0.3521(3) 0.4372(3) 0.3972(2) 0.062(2) Uani 1 1 d .
O6 O 0.4628(4) 0.4599(4) 0.3825(3) 0.091(3) Uani 1 1 d .
H6B H 0.5042 0.4724 0.3782 0.109 Uiso 1 1 calc R
O7 O 0.6285(3) 0.6999(4) 0.3764(3) 0.098(4) Uani 1 1 d .
H7B H 0.6364 0.6765 0.3890 0.147 Uiso 1 1 calc R
O8 O 0.6086(5) 0.8011(5) 0.3744(3) 0.127(5) Uani 1 1 d .
H8B H 0.6435 0.8211 0.3583 0.152 Uiso 1 1 calc R
O9 O 0.5045(3) 0.7701(3) 0.41067(19) 0.049(2) Uani 1 1 d .
O10 O 0.3991(3) 0.6722(3) 0.39780(17) 0.0354(19) Uani 1 1 d .
O11 O 0.4179(3) 0.5794(3) 0.4086(2) 0.049(2) Uani 1 1 d .
O12 O 0.5258(4) 0.5903(4) 0.4062(4) 0.130(5) Uani 1 1 d .
H12B H 0.5640 0.5930 0.4102 0.156 Uiso 1 1 calc R
O13 O 0.3440(3) 0.4940(3) 0.4607(2) 0.047(2) Uani 1 1 d .
H13D H 0.3428 0.4907 0.4898 0.056 Uiso 1 1 calc R
O14 O 0.3333 0.6667 0.4613(4) 0.040(4) Uani 1 3 d S
H14A H 0.3333 0.6667 0.4904 0.048 Uiso 1 3 calc SR
O15 O 0.4638(3) 0.5667(4) 0.4911(2) 0.082(2) Uani 1 1 d .
O16 O 0.4155(3) 0.6204(3) 0.48985(17) 0.048(2) Uani 1 1 d .
O17 O 0.4046(4) 0.4226(4) 0.4775(2) 0.079(3) Uani 1 1 d .
O18 O 0.3035(4) 0.3624(4) 0.4721(3) 0.085(4) Uani 1 1 d .
O19 O 0.3325(9) 0.6074(10) 0.5981(7) 0.349(13) Uani 1 1 d .
O20 O 0.3333 0.6667 0.5476(5) 0.205(14) Uani 1 3 d S
O1W O 0.3237(10) 0.2055(8) 0.2500 0.165(10) Uani 1 2 d S
O2W O 0.1967(12) 0.1933(11) 0.2500 0.230(15) Uani 1 2 d S
O3W O 0.4579(10) 0.2962(9) 0.2500 0.1836(8) Uani 1 2 d SU
O4W O 0.4277(6) 0.4622(6) 0.2500 0.132(7) Uani 1 2 d S
O5W O 0.1752(6) 0.3097(4) 0.4473(3) 0.128(5) Uani 1 1 d .
O6W O 0.5620(7) 0.4179(8) 0.2500 0.151(5) Uani 1 2 d S
O7W O 0.2145(4) 0.4215(4) 0.4856(3) 0.100(4) Uani 1 1 d .
O8W O 0.5236(4) 0.5067(4) 0.4575(2) 0.087(3) Uani 1 1 d .
O9W O 0.2776(4) 0.5474(3) 0.49759(19) 0.055(3) Uani 1 1 d .
O10W O 0.5295(10) 0.4925(11) 0.2500 0.227(14) Uani 1 2 d S
O11W O 0.5723(11) 0.3171(10) 0.2500 0.281(17) Uani 1 2 d S
O12W O 0.7439(6) 0.3399(8) 0.2994(5) 0.216(9) Uani 1 1 d .
O13W O 0.2816(10) 0.3772(6) 0.2500 0.176(9) Uani 1 2 d S
O14W O 0.3955(3) 0.7335(3) 0.3210(2) 0.051(2) Uani 1 1 d .
C1 C 0.5750(5) 0.6957(6) 0.3910(3) 0.059(4) Uani 1 1 d .
H1A H 0.5786 0.7056 0.4194 0.070 Uiso 1 1 calc R
C2 C 0.5217(10) 0.6381(11) 0.3828(8) 0.1858(8) Uani 1 1 d U
H2A H 0.5158 0.6286 0.3543 0.223 Uiso 1 1 calc R
C3 C 0.4623(6) 0.6342(7) 0.4034(5) 0.100(6) Uani 1 1 d .
H3A H 0.4749 0.6537 0.4296 0.119 Uiso 1 1 calc R
C4 C 0.4526(4) 0.6738(5) 0.3792(3) 0.0395(8) Uani 1 1 d U
H4A H 0.4421 0.6569 0.3522 0.047 Uiso 1 1 calc R
C5 C 0.5013(7) 0.7375(7) 0.3777(5) 0.1074(8) Uani 1 1 d U
H5A H 0.4923 0.7567 0.3552 0.129 Uiso 1 1 calc R
C6 C 0.5638(6) 0.7385(6) 0.3677(5) 0.0879(8) Uani 1 1 d U
H6A H 0.5639 0.7292 0.3394 0.105 Uiso 1 1 calc R
C7 C 0.3761(6) 0.3181(6) 0.3229(4) 0.081(4) Uani 1 1 d .
H7A H 0.3826 0.2828 0.3196 0.097 Uiso 1 1 calc R
C8 C 0.4272(6) 0.3634(6) 0.3457(4) 0.080(5) Uani 1 1 d .
H8A H 0.4356 0.3440 0.3683 0.096 Uiso 1 1 calc R
C9 C 0.4182(5) 0.4151(6) 0.3594(5) 0.074(4) Uani 1 1 d .
H9A H 0.4129 0.4351 0.3358 0.089 Uiso 1 1 calc R
C10 C 0.3614(5) 0.3903(6) 0.3832(3) 0.062(4) Uani 1 1 d .
H10A H 0.3663 0.3692 0.4063 0.074 Uiso 1 1 calc R
C11 C 0.3048(5) 0.3452(6) 0.3616(3) 0.064(4) Uani 1 1 d .
H11A H 0.3016 0.3672 0.3385 0.076 Uiso 1 1 calc R
C12 C 0.3087(6) 0.2918(5) 0.3455(3) 0.068(5) Uani 1 1 d .
H12A H 0.3068 0.2656 0.3678 0.081 Uiso 1 1 calc R
C13 C 0.4794(8) 0.6336(8) 0.5430(6) 0.1287(8) Uani 1 1 d U
H13A H 0.5067 0.6188 0.5510 0.193 Uiso 1 1 calc R
H13B H 0.4489 0.6240 0.5633 0.193 Uiso 1 1 calc R
H13C H 0.5028 0.6775 0.5392 0.193 Uiso 1 1 calc R
C14 C 0.4468(5) 0.6017(6) 0.5032(4) 0.0569(8) Uani 1 1 d U
C15 C 0.3559(8) 0.3322(8) 0.5163(6) 0.1333(8) Uani 1 1 d U
H15A H 0.3983 0.3454 0.5224 0.200 Uiso 1 1 calc R
H15B H 0.3355 0.2901 0.5073 0.200 Uiso 1 1 calc R
H15C H 0.3356 0.3354 0.5396 0.200 Uiso 1 1 calc R
C16 C 0.3532(9) 0.3762(9) 0.4813(7) 0.1280(8) Uani 1 1 d U
Cl2 Cl 0.4565(4) 0.6590(4) 0.2500 0.1940(8) Uani 1 2 d SDU
O21 O 0.4311(5) 0.6961(5) 0.2500 0.1700(8) Uani 1 2 d SDU
O22 O 0.4970(5) 0.6715(6) 0.2836(4) 0.2072(8) Uani 1 1 d DU
O23 O 0.4148(7) 0.5959(5) 0.2500 0.2240(8) Uani 1 2 d SDU

loop_
_atom_site_aniso_label
_atom_site_aniso_U_11
_atom_site_aniso_U_22
_atom_site_aniso_U_33
_atom_site_aniso_U_23
_atom_site_aniso_U_13
_atom_site_aniso_U_12
Dy1 0.0566(3) 0.0454(3) 0.0239(3) 0.0043(2) 0.0038(2) 0.0290(2)
Dy2 0.0875(4) 0.0507(3) 0.0535(4) 0.0095(3) 0.0176(3) 0.0373(3)
Dy3 0.0887(4) 0.0739(3) 0.0373(3) 0.0003(3) -0.0048(3) 0.0595(3)
Dy4 0.1213(6) 0.1401(7) 0.0425(5) 0.000 0.000 0.0948(6)
Dy5 0.1255(7) 0.1006(7) 0.0419(5) 0.000 0.000 0.0680(6)
Dy6 0.1512(16) 0.1512(16) 0.170(3) 0.000 0.000 0.0756(8)
Ni1 0.0488(10) 0.0488(10) 0.0158(10) 0.000 0.000 0.0244(5)
Cl1 0.163(5) 0.163(5) 0.048(4) 0.000 0.000 0.082(3)
O1 0.109(6) 0.125(7) 0.085(7) -0.024(6) -0.009(6) 0.081(5)
O2 0.125(6) 0.092(5) 0.024(4) 0.012(4) -0.001(5) 0.064(5)
O3 0.140(8) 0.063(6) 0.062(6) -0.011(5) -0.011(6) 0.030(6)
O4 0.067(5) 0.108(7) 0.054(5) -0.001(5) 0.039(5) 0.022(5)
O5 0.102(5) 0.075(4) 0.037(4) -0.026(4) -0.007(4) 0.064(4)
O6 0.079(5) 0.122(7) 0.078(6) -0.046(5) 0.006(5) 0.055(5)
O7 0.049(4) 0.132(7) 0.128(9) 0.028(7) 0.030(6) 0.057(5)
O8 0.164(10) 0.107(8) 0.082(7) 0.015(7) -0.017(8) 0.046(7)
O9 0.068(4) 0.064(4) 0.024(4) -0.006(3) -0.012(4) 0.040(3)
O10 0.040(3) 0.056(4) 0.020(3) 0.002(3) 0.006(3) 0.031(3)
O11 0.045(4) 0.032(4) 0.065(5) 0.012(4) 0.025(4) 0.016(3)
O12 0.069(5) 0.102(6) 0.250(15) 0.014(8) 0.012(8) 0.066(4)
O13 0.074(4) 0.050(4) 0.033(4) 0.005(3) 0.005(4) 0.043(3)
O14 0.041(5) 0.041(5) 0.037(7) 0.000 0.000 0.020(2)
O15 0.125(4) 0.135(5) 0.064(5) -0.025(4) -0.034(5) 0.124(3)
O16 0.082(4) 0.095(4) 0.010(3) 0.001(3) -0.003(3) 0.076(3)
O17 0.121(5) 0.098(5) 0.070(6) -0.017(5) -0.031(5) 0.093(4)
O18 0.085(6) 0.066(6) 0.077(6) 0.031(5) 0.037(5) 0.017(5)
O19 0.210(17) 0.40(2) 0.39(2) 0.24(2) 0.03(2) 0.116(19)
O20 0.30(2) 0.30(2) 0.017(9) 0.000 0.000 0.150(11)
O1W 0.28(2) 0.132(14) 0.020(7) 0.000 0.000 0.058(14)
O2W 0.26(3) 0.20(2) 0.097(15) 0.000 0.000 0.02(2)
O3W 0.1839(9) 0.1836(9) 0.1836(10) 0.000 0.000 0.0921(6)
O4W 0.141(9) 0.116(8) 0.202(19) 0.000 0.000 0.113(7)
O5W 0.188(10) 0.032(5) 0.133(9) 0.031(6) 0.067(9) 0.032(6)
O6W 0.258(11) 0.300(13) 0.031(7) 0.000 0.000 0.241(9)
O7W 0.121(6) 0.077(6) 0.108(8) 0.008(6) 0.056(6) 0.055(5)
O8W 0.144(7) 0.108(6) 0.043(5) -0.016(5) -0.016(5) 0.089(5)
O9W 0.081(5) 0.042(4) 0.019(4) 0.010(3) 0.015(4) 0.014(4)
O10W 0.159(19) 0.17(2) 0.30(3) 0.000 0.000 0.039(16)
O11W 0.272(18) 0.201(16) 0.46(5) 0.000 0.000 0.186(13)
O12W 0.099(9) 0.278(17) 0.242(18) -0.084(15) -0.001(11) 0.071(10)
O13W 0.32(2) 0.058(8) 0.157(18) 0.000 0.000 0.105(10)
O14W 0.041(4) 0.065(4) 0.060(5) -0.002(4) -0.004(4) 0.036(3)
C1 0.042(7) 0.082(9) 0.034(6) -0.006(7) 0.007(6) 0.018(7)
C2 0.1859(9) 0.1859(9) 0.1859(10) 0.0001(7) 0.0001(7) 0.0931(6)
C3 0.053(8) 0.128(12) 0.123(14) 0.044(11) 0.029(9) 0.050(8)
C4 0.0394(9) 0.0398(9) 0.0395(10) 0.0005(7) -0.0005(7) 0.0199(6)
C5 0.1073(9) 0.1074(9) 0.1076(10) -0.0002(7) 0.0000(7) 0.0537(6)
C6 0.0879(9) 0.0878(9) 0.0882(10) -0.0002(7) 0.0003(7) 0.0441(6)
C7 0.123(8) 0.138(9) 0.039(7) -0.003(7) -0.015(7) 0.109(7)
C8 0.101(8) 0.122(9) 0.045(7) 0.054(7) 0.027(7) 0.077(7)
C9 0.070(6) 0.088(7) 0.109(11) -0.025(8) -0.023(8) 0.073(5)
C10 0.067(7) 0.102(9) 0.019(6) -0.013(6) 0.005(6) 0.045(7)
C11 0.087(8) 0.084(8) 0.029(6) -0.016(6) -0.010(6) 0.049(7)
C12 0.117(10) 0.035(7) 0.029(6) -0.009(6) -0.009(7) 0.021(7)
C13 0.1288(9) 0.1288(9) 0.1285(10) 0.0001(7) -0.0001(7) 0.0644(6)
C14 0.0570(9) 0.0570(9) 0.0571(10) 0.0001(7) -0.0002(7) 0.0288(6)
C15 0.1334(9) 0.1332(9) 0.1332(10) 0.0002(7) -0.0003(7) 0.0666(6)
C16 0.1281(9) 0.1280(9) 0.1281(10) 0.0000(7) 0.0001(7) 0.0643(6)
Cl2 0.1938(9) 0.1943(9) 0.1934(10) 0.000 0.000 0.0968(6)
O21 0.1701(9) 0.1701(9) 0.1697(10) 0.000 0.000 0.0850(6)
O22 0.2072(9) 0.2075(9) 0.2068(10) 0.0000(7) -0.0004(7) 0.1036(6)
O23 0.2241(9) 0.2238(9) 0.2241(10) 0.000 0.000 0.1120(6)

loop_
_atom_type_symbol
_atom_type_description
_atom_type_scat_dispersion_real
_atom_type_scat_dispersion_imag
_atom_type_scat_source
C C 0.0033 0.0016 'International Tables Vol C Tables 4.2.6.8 and 6.1.1.4'
H H 0.0000 0.0000 'International Tables Vol C Tables 4.2.6.8 and 6.1.1.4'
O O 0.0106 0.0060 'International Tables Vol C Tables 4.2.6.8 and 6.1.1.4'
Cl Cl 0.1484 0.1585 'International Tables Vol C Tables 4.2.6.8 and 6.1.1.4'
Ni Ni 0.3393 1.1124 'International Tables Vol C Tables 4.2.6.8 and 6.1.1.4'
Dy Dy -0.1892 4.4098 'International Tables Vol C Tables 4.2.6.8 and 6.1.1.4'

loop_
_geom_angle_atom_site_label_1
_geom_angle_atom_site_label_2
_geom_angle_atom_site_label_3
_geom_angle
_geom_angle_site_symmetry_1
_geom_angle_site_symmetry_3
O11 Dy1 O9 96.4(3) . 3_565
O11 Dy1 O14 129.59(19) . .
O9 Dy1 O14 127.7(2) 3_565 .
O11 Dy1 O13 71.0(3) . .
O9 Dy1 O13 68.7(2) 3_565 .
O14 Dy1 O13 141.5(3) . .
O11 Dy1 O10 118.1(3) . 3_565
O9 Dy1 O10 68.2(2) 3_565 3_565
O14 Dy1 O10 68.5(3) . 3_565
O13 Dy1 O10 136.7(2) . 3_565
O11 Dy1 O16 79.0(3) . .
O9 Dy1 O16 143.2(2) 3_565 .
O14 Dy1 O16 77.8(3) . .
O13 Dy1 O16 75.4(2) . .
O10 Dy1 O16 145.8(2) 3_565 .
O11 Dy1 O10 68.9(3) . .
O9 Dy1 O10 120.3(2) 3_565 .
O14 Dy1 O10 68.1(3) . .
O13 Dy1 O10 139.6(2) . .
O10 Dy1 O10 69.9(3) 3_565 .
O16 Dy1 O10 92.4(2) . .
O11 Dy1 O9W 141.3(3) . .
O9 Dy1 O9W 85.3(2) 3_565 .
O14 Dy1 O9W 73.6(3) . .
O13 Dy1 O9W 73.7(3) . .
O10 Dy1 O9W 98.5(3) 3_565 .
O16 Dy1 O9W 77.0(2) . .
O10 Dy1 O9W 141.6(3) . .
O11 Dy1 C3 24.4(4) . .
O9 Dy1 C3 117.1(4) 3_565 .
O14 Dy1 C3 105.2(4) . .
O13 Dy1 C3 91.5(4) . .
O10 Dy1 C3 111.8(4) 3_565 .
O16 Dy1 C3 70.7(4) . .
O10 Dy1 C3 48.4(4) . .
O9W Dy1 C3 147.1(4) . .
O11 Dy1 Ni1 89.6(2) . .
O9 Dy1 Ni1 90.58(16) 3_565 .
O14 Dy1 Ni1 69.4(3) . .
O13 Dy1 Ni1 149.07(17) . .
O10 Dy1 Ni1 35.38(17) 3_565 .
O16 Dy1 Ni1 125.57(17) . .
O10 Dy1 Ni1 35.50(15) . .
O9W Dy1 Ni1 129.1(2) . .
C3 Dy1 Ni1 77.4(3) . .
O11 Dy1 Dy3 34.27(19) . .
O9 Dy1 Dy3 85.75(19) 3_565 .
O14 Dy1 Dy3 146.03(13) . .
O13 Dy1 Dy3 37.24(17) . .
O10 Dy1 Dy3 141.04(14) 3_565 .
O16 Dy1 Dy3 69.87(18) . .
O10 Dy1 Dy3 102.37(18) . .
O9W Dy1 Dy3 108.0(2) . .
C3 Dy1 Dy3 54.5(3) . .
Ni1 Dy1 Dy3 122.27(2) . .
O11 Dy1 Dy2 82.97(17) . .
O9 Dy1 Dy2 33.21(17) 3_565 .
O14 Dy1 Dy2 147.29(12) . .
O13 Dy1 Dy2 35.52(16) . .
O10 Dy1 Dy2 101.31(15) 3_565 .
O16 Dy1 Dy2 110.52(18) . .
O10 Dy1 Dy2 139.62(15) . .
O9W Dy1 Dy2 77.58(18) . .
C3 Dy1 Dy2 107.4(3) . .
Ni1 Dy1 Dy2 120.68(3) . .
Dy3 Dy1 Dy2 59.045(17) . .
O5 Dy2 O9 90.1(3) . 3_565
O5 Dy2 O18 83.2(3) . .
O9 Dy2 O18 148.1(3) 3_565 .
O5 Dy2 O13 70.9(3) . .
O9 Dy2 O13 69.1(3) 3_565 .
O18 Dy2 O13 79.3(3) . .
O5 Dy2 O7W 148.6(3) . .
O9 Dy2 O7W 80.9(3) 3_565 .
O18 Dy2 O7W 88.7(4) . .
O13 Dy2 O7W 77.8(3) . .
O5 Dy2 O5W 135.1(4) . .
O9 Dy2 O5W 127.1(4) 3_565 .
O18 Dy2 O5W 76.1(4) . .
O13 Dy2 O5W 140.2(3) . .
O7W Dy2 O5W 70.9(3) . .
O5 Dy2 O4 68.5(3) . .
O9 Dy2 O4 122.5(3) 3_565 .
O18 Dy2 O4 84.0(3) . .
O13 Dy2 O4 137.5(3) . .
O7W Dy2 O4 140.8(3) . .
O5W Dy2 O4 69.9(3) . .
O5 Dy2 O8 100.7(3) . 3_565
O9 Dy2 O8 66.3(3) 3_565 3_565
O18 Dy2 O8 145.6(3) . 3_565
O13 Dy2 O8 134.5(3) . 3_565
O7W Dy2 O8 103.0(4) . 3_565
O5W Dy2 O8 77.5(4) . 3_565
O4 Dy2 O8 66.5(3) . 3_565
O5 Dy2 Dy3 35.49(17) . .
O9 Dy2 Dy3 85.2(2) 3_565 .
O18 Dy2 Dy3 71.3(2) . .
O13 Dy2 Dy3 36.94(18) . .
O7W Dy2 Dy3 113.3(2) . .
O5W Dy2 Dy3 146.9(3) . .
O4 Dy2 Dy3 100.61(19) . .
O8 Dy2 Dy3 129.2(3) 3_565 .
O5 Dy2 Dy1 79.24(19) . .
O9 Dy2 Dy1 32.35(19) 3_565 .
O18 Dy2 Dy1 115.9(2) . .
O13 Dy2 Dy1 36.72(18) . .
O7W Dy2 Dy1 77.2(2) . .
O5W Dy2 Dy1 145.7(3) . .
O4 Dy2 Dy1 139.95(19) . .
O8 Dy2 Dy1 98.3(2) 3_565 .
Dy3 Dy2 Dy1 59.241(16) . .
O11 Dy3 O5 86.8(3) . .
O11 Dy3 O13 71.8(2) . .
O5 Dy3 O13 70.1(3) . .
O11 Dy3 O15 84.8(3) . .
O5 Dy3 O15 144.6(3) . .
O13 Dy3 O15 74.6(2) . .
O11 Dy3 O17 149.5(3) . .
O5 Dy3 O17 84.6(3) . .
O13 Dy3 O17 77.8(3) . .
O15 Dy3 O17 85.5(3) . .
O11 Dy3 O8W 132.8(3) . .
O5 Dy3 O8W 133.1(3) . .
O13 Dy3 O8W 137.1(3) . .
O15 Dy3 O8W 74.2(3) . .
O17 Dy3 O8W 71.1(3) . .
O11 Dy3 O6 109.8(3) . .
O5 Dy3 O6 67.3(3) . .
O13 Dy3 O6 137.1(3) . .
O15 Dy3 O6 147.4(3) . .
O17 Dy3 O6 93.7(3) . .
O8W Dy3 O6 74.7(3) . .
O11 Dy3 O12 67.3(3) . .
O5 Dy3 O12 123.8(4) . .
O13 Dy3 O12 135.1(3) . .
O15 Dy3 O12 84.0(4) . .
O17 Dy3 O12 139.9(3) . .
O8W Dy3 O12 68.8(3) . .
O6 Dy3 O12 75.8(4) . .
O11 Dy3 Dy2 84.94(16) . .
O5 Dy3 Dy2 34.58(19) . .
O13 Dy3 Dy2 37.01(16) . .
O15 Dy3 Dy2 110.27(18) . .
O17 Dy3 Dy2 71.6(2) . .
O8W Dy3 Dy2 141.8(2) . .
O6 Dy3 Dy2 100.24(19) . .
O12 Dy3 Dy2 147.9(3) . .
O11 Dy3 Dy1 33.69(18) . .
O5 Dy3 Dy1 80.8(2) . .
O13 Dy3 Dy1 38.60(17) . .
O15 Dy3 Dy1 73.3(2) . .
O17 Dy3 Dy1 115.9(2) . .
O8W Dy3 Dy1 145.9(2) . .
O6 Dy3 Dy1 134.1(2) . .
O12 Dy3 Dy1 97.7(3) . .
Dy2 Dy3 Dy1 61.714(17) . .
O2 Dy4 O2 71.1(4) 10_556 .
O2 Dy4 O4W 84.5(4) 10_556 .
O2 Dy4 O4W 84.5(4) . .
O2 Dy4 O3W 85.3(5) 10_556 .
O2 Dy4 O3W 85.3(5) . .
O4W Dy4 O3W 167.4(6) . .
O2 Dy4 O1 134.9(3) 10_556 .
O2 Dy4 O1 64.9(3) . .
O4W Dy4 O1 100.1(3) . .
O3W Dy4 O1 82.1(3) . .
O2 Dy4 O1 64.9(3) 10_556 10_556
O2 Dy4 O1 134.9(3) . 10_556
O4W Dy4 O1 100.1(3) . 10_556
O3W Dy4 O1 82.1(3) . 10_556
O1 Dy4 O1 153.1(5) . 10_556
O2 Dy4 O10W 129.5(5) 10_556 .
O2 Dy4 O10W 129.5(5) . .
O4W Dy4 O10W 58.2(8) . .
O3W Dy4 O10W 134.4(9) . .
O1 Dy4 O10W 87.8(3) . .
O1 Dy4 O10W 87.8(3) 10_556 .
O2 Dy4 O6W 139.3(3) 10_556 .
O2 Dy4 O6W 139.3(3) . .
O4W Dy4 O6W 118.2(5) . .
O3W Dy4 O6W 74.4(7) . .
O1 Dy4 O6W 77.4(2) . .
O1 Dy4 O6W 77.4(2) 10_556 .
O10W Dy4 O6W 60.0(8) . .
O2 Dy4 Dy5 35.53(19) 10_556 .
O2 Dy4 Dy5 35.53(19) . .
O4W Dy4 Dy5 83.3(3) . .
O3W Dy4 Dy5 84.1(5) . .
O1 Dy4 Dy5 99.9(2) . .
O1 Dy4 Dy5 99.9(2) 10_556 .
O10W Dy4 Dy5 141.5(7) . .
O6W Dy4 Dy5 158.5(4) . .
O2W Dy5 O2 140.1(5) . .
O2W Dy5 O2 140.1(5) . 10_556
O2 Dy5 O2 68.6(4) . 10_556
O2W Dy5 O3 75.7(2) . 10_556
O2 Dy5 O3 136.4(3) . 10_556
O2 Dy5 O3 68.4(3) 10_556 10_556
O2W Dy5 O3 75.7(2) . .
O2 Dy5 O3 68.4(3) . .
O2 Dy5 O3 136.4(3) 10_556 .
O3 Dy5 O3 151.1(4) 10_556 .
O2W Dy5 O13W 117.3(10) . .
O2 Dy5 O13W 85.4(5) . .
O2 Dy5 O13W 85.4(5) 10_556 .
O3 Dy5 O13W 98.4(3) 10_556 .
O3 Dy5 O13W 98.4(3) . .
O2W Dy5 O1W 78.8(9) . .
O2 Dy5 O1W 81.3(4) . .
O2 Dy5 O1W 81.3(4) 10_556 .
O3 Dy5 O1W 85.2(3) 10_556 .
O3 Dy5 O1W 85.2(3) . .
O13W Dy5 O1W 163.9(7) . .
O2W Dy5 Dy4 158.1(9) . .
O2 Dy5 Dy4 34.32(19) . .
O2 Dy5 Dy4 34.32(19) 10_556 .
O3 Dy5 Dy4 102.4(2) 10_556 .
O3 Dy5 Dy4 102.4(2) . .
O13W Dy5 Dy4 84.6(5) . .
O1W Dy5 Dy4 79.3(4) . .
O11W Dy6 O11W 120.000(4) 2_655 3_665
O11W Dy6 O11W 120.000(1) 2_655 .
O11W Dy6 O11W 120.000(2) 3_665 .
O11W Dy6 O12W 64.8(6) 2_655 .
O11W Dy6 O12W 71.6(6) 3_665 .
O11W Dy6 O12W 137.9(4) . .
O11W Dy6 O12W 64.8(6) 2_655 10_556
O11W Dy6 O12W 71.6(6) 3_665 10_556
O11W Dy6 O12W 137.9(4) . 10_556
O12W Dy6 O12W 83.8(8) . 10_556
O11W Dy6 O12W 71.6(6) 2_655 12_666
O11W Dy6 O12W 137.9(4) 3_665 12_666
O11W Dy6 O12W 64.8(6) . 12_666
O12W Dy6 O12W 136.3(3) . 12_666
O12W Dy6 O12W 80.3(6) 10_556 12_666
O11W Dy6 O12W 71.6(6) 2_655 3_665
O11W Dy6 O12W 137.9(4) 3_665 3_665
O11W Dy6 O12W 64.8(6) . 3_665
O12W Dy6 O12W 80.3(6) . 3_665
O12W Dy6 O12W 136.3(3) 10_556 3_665
O12W Dy6 O12W 83.8(8) 12_666 3_665
O11W Dy6 O12W 137.9(4) 2_655 2_655
O11W Dy6 O12W 64.8(6) 3_665 2_655
O11W Dy6 O12W 71.6(6) . 2_655
O12W Dy6 O12W 80.3(6) . 2_655
O12W Dy6 O12W 136.3(3) 10_556 2_655
O12W Dy6 O12W 136.3(3) 12_666 2_655
O12W Dy6 O12W 80.3(6) 3_665 2_655
O11W Dy6 O12W 137.9(4) 2_655 11_656
O11W Dy6 O12W 64.8(6) 3_665 11_656
O11W Dy6 O12W 71.6(6) . 11_656
O12W Dy6 O12W 136.3(3) . 11_656
O12W Dy6 O12W 80.3(6) 10_556 11_656
O12W Dy6 O12W 80.3(6) 12_666 11_656
O12W Dy6 O12W 136.3(3) 3_665 11_656
O12W Dy6 O12W 83.8(7) 2_655 11_656
O10 Ni1 O10 85.1(3) 2_665 3_565
O10 Ni1 O10 85.1(3) 2_665 .
O10 Ni1 O10 85.1(3) 3_565 .
O10 Ni1 O14W 94.9(2) 2_665 2_665
O10 Ni1 O14W 95.7(3) 3_565 2_665
O10 Ni1 O14W 179.2(3) . 2_665
O10 Ni1 O14W 95.7(3) 2_665 .
O10 Ni1 O14W 179.2(3) 3_565 .
O10 Ni1 O14W 94.9(3) . .
O14W Ni1 O14W 84.3(3) 2_665 .
O10 Ni1 O14W 179.2(3) 2_665 3_565
O10 Ni1 O14W 94.9(3) 3_565 3_565
O10 Ni1 O14W 95.7(3) . 3_565
O14W Ni1 O14W 84.2(3) 2_665 3_565
O14W Ni1 O14W 84.3(3) . 3_565
O10 Ni1 Dy1 42.8(2) 2_665 3_565
O10 Ni1 Dy1 43.52(17) 3_565 3_565
O10 Ni1 Dy1 91.54(19) . 3_565
O14W Ni1 Dy1 89.03(19) 2_665 3_565
O14W Ni1 Dy1 137.3(2) . 3_565
O14W Ni1 Dy1 137.0(2) 3_565 3_565
O10 Ni1 Dy1 43.52(17) 2_665 2_665
O10 Ni1 Dy1 91.54(19) 3_565 2_665
O10 Ni1 Dy1 42.8(2) . 2_665
O14W Ni1 Dy1 137.0(2) 2_665 2_665
O14W Ni1 Dy1 89.03(19) . 2_665
O14W Ni1 Dy1 137.3(2) 3_565 2_665
Dy1 Ni1 Dy1 67.99(4) 3_565 2_665
O10 Ni1 Dy1 91.54(19) 2_665 .
O10 Ni1 Dy1 42.8(2) 3_565 .
O10 Ni1 Dy1 43.52(17) . .
O14W Ni1 Dy1 137.3(2) 2_665 .
O14W Ni1 Dy1 137.0(2) . .
O14W Ni1 Dy1 89.03(19) 3_565 .
Dy1 Ni1 Dy1 67.99(4) 3_565 .
Dy1 Ni1 Dy1 67.99(4) 2_665 .
O20 Cl1 O19 106.9(10) . 3_565
O20 Cl1 O19 106.9(10) . 2_665
O19 Cl1 O19 111.9(9) 3_565 2_665
O20 Cl1 O19 106.9(10) . .
O19 Cl1 O19 111.9(9) 3_565 .
O19 Cl1 O19 111.9(9) 2_665 .
C8 O1 Dy4 120.0(8) . .
C7 O2 Dy4 121.6(8) . .
C7 O2 Dy5 121.8(7) . .
Dy4 O2 Dy5 110.2(3) . .
C12 O3 Dy5 117.1(7) . .
C11 O4 Dy2 112.9(7) . .
C10 O5 Dy2 116.4(6) . .
C10 O5 Dy3 110.6(6) . .
Dy2 O5 Dy3 109.9(3) . .
C9 O6 Dy3 119.6(8) . .
C6 O8 Dy2 118.5(9) . 2_665
C5 O9 Dy1 119.8(8) . 2_665
C5 O9 Dy2 123.4(8) . 2_665
Dy1 O9 Dy2 114.4(3) 2_665 2_665
C4 O10 Ni1 115.8(5) . .
C4 O10 Dy1 116.9(5) . 2_665
Ni1 O10 Dy1 101.8(3) . 2_665
C4 O10 Dy1 113.0(6) . .
Ni1 O10 Dy1 101.0(2) . .
Dy1 O10 Dy1 106.4(2) 2_665 .
C3 O11 Dy1 109.6(9) . .
C3 O11 Dy3 121.2(9) . .
Dy1 O11 Dy3 112.0(3) . .
C2 O12 Dy3 119.8(10) . .
Dy3 O13 Dy2 106.0(3) . .
Dy3 O13 Dy1 104.2(2) . .
Dy2 O13 Dy1 107.8(3) . .
Dy1 O14 Dy1 109.3(3) 3_565 2_665
Dy1 O14 Dy1 109.3(3) 3_565 .
Dy1 O14 Dy1 109.3(3) 2_665 .
C14 O15 Dy3 129.3(8) . .
C14 O16 Dy1 131.6(8) . .
C16 O17 Dy3 128.2(13) . .
C16 O18 Dy2 132.3(12) . .
O7 C1 C2 113.1(15) . .
O7 C1 C6 106.7(10) . .
C2 C1 C6 102.2(14) . .
C1 C2 O12 107.8(18) . .
C1 C2 C3 110.5(19) . .
O12 C2 C3 99.1(16) . .
O11 C3 C4 118.6(12) . .
O11 C3 C2 114.0(15) . .
C4 C3 C2 100.9(14) . .
O11 C3 Dy1 45.9(6) . .
C4 C3 Dy1 92.2(8) . .
C2 C3 Dy1 160.0(12) . .
C3 C4 C5 117.0(12) . .
C3 C4 O10 102.1(9) . .
C5 C4 O10 107.6(11) . .
O9 C5 C4 113.5(12) . .
O9 C5 C6 113.8(12) . .
C4 C5 C6 107.8(13) . .
O8 C6 C1 112.8(12) . .
O8 C6 C5 102.2(13) . .
C1 C6 C5 114.9(12) . .
O2 C7 C8 114.1(11) . .
O2 C7 C12 108.7(11) . .
C8 C7 C12 113.4(10) . .
O1 C8 C7 101.6(10) . .
O1 C8 C9 110.2(11) . .
C7 C8 C9 112.9(12) . .
O6 C9 C10 104.8(11) . .
O6 C9 C8 118.2(11) . .
C10 C9 C8 109.5(10) . .
O5 C10 C9 111.3(10) . .
O5 C10 C11 107.9(11) . .
C9 C10 C11 114.0(10) . .
O4 C11 C10 111.9(9) . .
O4 C11 C12 112.8(10) . .
C10 C11 C12 113.3(12) . .
O3 C12 C11 115.1(13) . .
O3 C12 C7 107.7(10) . .
C11 C12 C7 108.7(9) . .
O16 C14 O15 133.9(12) . .
O16 C14 C13 113.9(13) . .
O15 C14 C13 111.8(13) . .
O18 C16 O17 135(2) . .
O18 C16 C15 113.2(16) . .
O17 C16 C15 109.5(17) . .
O21 Cl2 O23 115.5(10) . .
O21 Cl2 O22 111.6(7) . .
O23 Cl2 O22 107.0(8) . .
O21 Cl2 O22 111.6(7) . 10_556
O23 Cl2 O22 107.0(8) . 10_556
O22 Cl2 O22 103.2(12) . 10_556

loop_
_geom_bond_atom_site_label_1
_geom_bond_atom_site_label_2
_geom_bond_distance
_geom_bond_site_symmetry_2
Dy1 O11 2.255(8) .
Dy1 O9 2.270(8) 3_565
Dy1 O14 2.393(4) .
Dy1 O13 2.424(7) .
Dy1 O10 2.425(7) 3_565
Dy1 O16 2.441(6) .
Dy1 O10 2.449(6) .
Dy1 O9W 2.472(7) .
Dy1 C3 2.956(14) .
Dy1 Ni1 3.4916(17) .
Dy1 Dy3 3.7677(10) .
Dy1 Dy2 3.8609(8) .
Dy2 O5 2.270(8) .
Dy2 O9 2.323(6) 3_565
Dy2 O18 2.349(11) .
Dy2 O13 2.355(6) .
Dy2 O7W 2.408(10) .
Dy2 O5W 2.473(9) .
Dy2 O4 2.512(9) .
Dy2 O8 2.548(12) 3_565
Dy2 Dy3 3.7600(9) .
Dy3 O11 2.289(8) .
Dy3 O5 2.322(7) .
Dy3 O13 2.351(7) .
Dy3 O15 2.374(8) .
Dy3 O17 2.388(9) .
Dy3 O8W 2.407(10) .
Dy3 O6 2.428(9) .
Dy3 O12 2.446(10) .
Dy4 O2 2.248(8) 10_556
Dy4 O2 2.248(8) .
Dy4 O4W 2.339(15) .
Dy4 O3W 2.36(2) .
Dy4 O1 2.401(10) .
Dy4 O1 2.401(10) 10_556
Dy4 O10W 2.41(2) .
Dy4 O6W 2.448(16) .
Dy4 Dy5 3.7431(15) .
Dy5 O2W 2.29(2) .
Dy5 O2 2.317(8) .
Dy5 O2 2.317(8) 10_556
Dy5 O3 2.468(9) 10_556
Dy5 O3 2.468(9) .
Dy5 O13W 2.473(18) .
Dy5 O1W 2.58(2) .
Dy6 O11W 2.23(2) 2_655
Dy6 O11W 2.23(2) 3_665
Dy6 O11W 2.23(2) .
Dy6 O12W 2.543(18) .
Dy6 O12W 2.543(18) 10_556
Dy6 O12W 2.543(18) 12_666
Dy6 O12W 2.543(18) 3_665
Dy6 O12W 2.543(18) 2_655
Dy6 O12W 2.543(18) 11_656
Ni1 O10 2.065(7) 2_665
Ni1 O10 2.065(7) 3_565
Ni1 O10 2.065(7) .
Ni1 O14W 2.129(7) 2_665
Ni1 O14W 2.129(7) .
Ni1 O14W 2.129(7) 3_565
Ni1 Dy1 3.4916(17) 3_565
Ni1 Dy1 3.4916(17) 2_665
Cl1 O20 1.275(17) .
Cl1 O19 1.57(2) 3_565
Cl1 O19 1.57(2) 2_665
Cl1 O19 1.57(2) .
O1 C8 1.426(15) .
O2 C7 1.303(14) .
O3 C12 1.359(14) .
O4 C11 1.361(14) .
O5 C10 1.417(16) .
O6 C9 1.389(14) .
O7 C1 1.406(15) .
O8 C6 1.444(16) .
O8 Dy2 2.548(12) 2_665
O9 C5 1.384(18) .
O9 Dy1 2.270(8) 2_665
O9 Dy2 2.323(6) 2_665
O10 C4 1.490(13) .
O10 Dy1 2.425(7) 2_665
O11 C3 1.298(14) .
O12 C2 1.51(3) .
O14 Dy1 2.393(4) 3_565
O14 Dy1 2.393(4) 2_665
O15 C14 1.247(16) .
O16 C14 1.205(15) .
O17 C16 1.259(19) .
O18 C16 1.18(2) .
C1 C2 1.45(2) .
C1 C6 1.49(2) .
C2 C3 1.63(3) .
C3 C4 1.421(19) .
C4 C5 1.472(17) .
C5 C6 1.62(2) .
C7 C8 1.462(17) .
C7 C12 1.690(18) .
C8 C9 1.52(2) .
C9 C10 1.500(16) .
C10 C11 1.515(15) .
C11 C12 1.518(19) .
C13 C14 1.59(2) .
C15 C16 1.67(3) .
Cl2 O21 1.391(13) .
Cl2 O23 1.418(11) .
Cl2 O22 1.473(11) .
Cl2 O22 1.473(11) 10_556

loop_
_platon_squeeze_void_nr
_platon_squeeze_void_average_x
_platon_squeeze_void_average_y
_platon_squeeze_void_average_z
_platon_squeeze_void_volume
_platon_squeeze_void_count_electrons
_platon_squeeze_void_content
1 -0.001 0.000 -0.001 9875 4639 ' '
2 0.333 0.667 0.250 10 5 ' '
3 0.667 0.333 0.750 10 5 ' '
